data_7116741
loop_
_publ_author_name
'Jun-Hua Wang'
'Qi Wei'
'Jian-Wen Cheng'
'Huan He'
'Bai-Feng Yang'
'Guo-Yu Yang'

_publ_section_title
;
 Na2B10O17^.^H2en: a three-dimensional open-framework layered borate
 co-templated by inorganic cations and organic amines
;
_journal_name_full Chem.Commun.
_journal_page_first 5066
_journal_paper_doi 10.1039/C5cc00800J
_journal_volume 51
_journal_year 2015
_chemical_formula_sum 'C2 H10 B10 N2 Na2 O17'
_chemical_formula_weight 488.20
_chemical_name_systematic
; 
 ? 
;
_space_group_IT_number 15
_symmetry_cell_setting monoclinic
_symmetry_space_group_name_Hall '-C 2yc'
_symmetry_space_group_name_H-M 'C 1 2/c 1'
_atom_sites_solution_hydrogens geom
_atom_sites_solution_primary direct
_atom_sites_solution_secondary difmap
_audit_creation_method SHELXL-97
_audit_update_record
;
2014-08-15 deposited with the CCDC.
2015-02-13 downloaded from the CCDC.
;
_cell_angle_alpha 90.00
_cell_angle_beta 103.407(4)
_cell_angle_gamma 90.00
_cell_formula_units_Z 4
_cell_length_a 21.9507(10)
_cell_length_b 6.4172(2)
_cell_length_c 11.0598(5)
_cell_measurement_reflns_used 1860
_cell_measurement_temperature 293(2)
_cell_measurement_theta_max 29.1416
_cell_measurement_theta_min 2.9774
_cell_volume 1515.45(11)
_computing_cell_refinement 'SAINT (Bruker, 2006)'
_computing_data_collection 'APEXII (Bruker, 2006)'
_computing_data_reduction SAINT
_computing_molecular_graphics 'DIAMOND (Brandenburg, 1999)'
_computing_publication_material 'SHELXTL (Sheldrick, 2008)'
_computing_structure_refinement 'SHELXL-97 (Sheldrick, 1997)'
_computing_structure_solution 'SHELXS-97 (Sheldrick, 1990)'
_diffrn_ambient_temperature 293(2)
_diffrn_measured_fraction_theta_full 0.999
_diffrn_measured_fraction_theta_max 0.999
_diffrn_measurement_device_type 'Gemini A Ultra diffractometer'
_diffrn_measurement_method 'phi and omega scans'
_diffrn_radiation_monochromator graphite
_diffrn_radiation_source 'fine-focus sealed tube'
_diffrn_radiation_type MoK\a
_diffrn_radiation_wavelength 0.71073
_diffrn_reflns_av_R_equivalents 0.0264
_diffrn_reflns_av_sigmaI/netI 0.0324
_diffrn_reflns_limit_h_max 26
_diffrn_reflns_limit_h_min -21
_diffrn_reflns_limit_k_max 5
_diffrn_reflns_limit_k_min -7
_diffrn_reflns_limit_l_max 13
_diffrn_reflns_limit_l_min -11
_diffrn_reflns_number 3220
_diffrn_reflns_theta_full 25.19
_diffrn_reflns_theta_max 25.19
_diffrn_reflns_theta_min 3.31
_diffrn_standards_decay_% none
_diffrn_standards_interval_count none
_diffrn_standards_interval_time none
_diffrn_standards_number none
_exptl_absorpt_coefficient_mu 0.243
_exptl_absorpt_correction_T_max 0.9418
_exptl_absorpt_correction_T_min 0.9308
_exptl_absorpt_correction_type empirical
_exptl_absorpt_process_details 'SADABS (Sheldrick, 1996)'
_exptl_crystal_colour colourless
_exptl_crystal_density_diffrn 2.140
_exptl_crystal_density_method 'not measured'
_exptl_crystal_description Prism
_exptl_crystal_F_000 976
_exptl_crystal_size_max 0.30
_exptl_crystal_size_mid 0.25
_exptl_crystal_size_min 0.25
_refine_diff_density_max 0.302
_refine_diff_density_min -0.364
_refine_diff_density_rms 0.059
_refine_ls_extinction_method none
_refine_ls_goodness_of_fit_ref 1.075
_refine_ls_hydrogen_treatment mixed
_refine_ls_matrix_type full
_refine_ls_number_parameters 150
_refine_ls_number_reflns 1369
_refine_ls_number_restraints 0
_refine_ls_restrained_S_all 1.075
_refine_ls_R_factor_all 0.0391
_refine_ls_R_factor_gt 0.0326
_refine_ls_shift/su_max 0.000
_refine_ls_shift/su_mean 0.000
_refine_ls_structure_factor_coef Fsqd
_refine_ls_weighting_details 'calc w=1/[\s^2^(Fo^2^)+(0.0329P)^2^+2.7902P] where P=(Fo^2^+2Fc^2^)/3'
_refine_ls_weighting_scheme calc
_refine_ls_wR_factor_gt 0.0802
_refine_ls_wR_factor_ref 0.0828
_reflns_number_gt 1180
_reflns_number_total 1369
_reflns_threshold_expression >2sigma(I)
_cod_data_source_file c5cc00800j2.cif
_cod_data_source_block 1
_cod_original_sg_symbol_H-M C2/c
_cod_database_code 7116741

loop_
_symmetry_equiv_pos_as_xyz
'x, y, z'
'-x, y, -z+1/2'
'x+1/2, y+1/2, z'
'-x+1/2, y+1/2, -z+1/2'
'-x, -y, -z'
'x, -y, z-1/2'
'-x+1/2, -y+1/2, -z'
'x+1/2, -y+1/2, z-1/2'

loop_
_atom_site_label
_atom_site_type_symbol
_atom_site_fract_x
_atom_site_fract_y
_atom_site_fract_z
_atom_site_U_iso_or_equiv
_atom_site_adp_type
_atom_site_occupancy
_atom_site_symmetry_multiplicity
_atom_site_calc_flag
_atom_site_refinement_flags
B1 B 0.05761(11) 0.1679(4) 0.7427(2) 0.0130(5) Uani 1 1 d .
B2 B 0.14858(10) 0.1603(4) 0.6443(2) 0.0108(5) Uani 1 1 d .
B3 B 0.15431(11) 0.3632(4) 0.8457(2) 0.0117(5) Uani 1 1 d .
B4 B 0.18481(10) -0.0825(4) 0.5042(2) 0.0119(5) Uani 1 1 d .
B5 B 0.16331(11) 0.2676(4) 0.4335(2) 0.0117(5) Uani 1 1 d .
O1 O 0.18160(6) 0.2704(2) 0.75232(12) 0.0115(3) Uani 1 1 d .
O2 O 0.18295(6) -0.0291(2) 0.62243(12) 0.0122(3) Uani 1 1 d .
O3 O 0.14045(6) 0.3046(2) 0.53517(12) 0.0141(3) Uani 1 1 d .
O4 O 0.08521(7) 0.3202(2) 0.82191(13) 0.0183(4) Uani 1 1 d .
O5 O 0.18259(7) -0.2873(2) 0.47277(13) 0.0151(3) Uani 1 1 d .
O6 O 0.18648(7) 0.0708(2) 0.41635(13) 0.0180(4) Uani 1 1 d .
O7 O 0.16394(7) 0.4096(2) 0.34277(13) 0.0148(3) Uani 1 1 d .
O8 O 0.08527(6) 0.0874(2) 0.65538(13) 0.0142(3) Uani 1 1 d .
O9 O 0.0000 0.0898(3) 0.7500 0.0201(5) Uani 1 2 d S
Na1 Na 0.22959(4) 0.56639(14) 0.68629(8) 0.0206(2) Uani 1 1 d .
C1 C 0.00300(10) 0.5942(4) 0.5428(2) 0.0208(5) Uani 1 1 d .
H1A H -0.0222 0.7075 0.4995 0.025 Uiso 1 1 calc R
H1B H -0.0129 0.5589 0.6150 0.025 Uiso 1 1 calc R
N1 N 0.06864(9) 0.6632(3) 0.5836(2) 0.0268(5) Uani 1 1 d .
H1C H 0.0707 0.7735 0.6332 0.040 Uiso 1 1 calc R
H1D H 0.0832 0.6975 0.5175 0.040 Uiso 1 1 calc R
H1E H 0.0917 0.5603 0.6247 0.040 Uiso 1 1 calc R

loop_
_atom_site_aniso_label
_atom_site_aniso_U_11
_atom_site_aniso_U_22
_atom_site_aniso_U_33
_atom_site_aniso_U_23
_atom_site_aniso_U_13
_atom_site_aniso_U_12
B1 0.0137(12) 0.0116(12) 0.0131(12) 0.0052(10) 0.0021(9) 0.0028(9)
B2 0.0107(11) 0.0100(11) 0.0123(11) -0.0007(9) 0.0042(9) 0.0006(9)
B3 0.0158(12) 0.0098(11) 0.0103(11) -0.0008(9) 0.0049(9) -0.0005(9)
B4 0.0111(11) 0.0122(12) 0.0125(12) 0.0003(10) 0.0028(9) 0.0005(9)
B5 0.0130(11) 0.0106(11) 0.0104(11) -0.0008(10) 0.0008(8) -0.0018(9)
O1 0.0128(7) 0.0111(7) 0.0115(7) -0.0025(6) 0.0046(5) -0.0018(6)
O2 0.0175(8) 0.0097(7) 0.0099(7) 0.0007(6) 0.0040(5) 0.0023(6)
O3 0.0182(8) 0.0121(7) 0.0135(7) 0.0028(6) 0.0071(6) 0.0045(6)
O4 0.0155(8) 0.0208(8) 0.0208(8) -0.0076(7) 0.0085(6) -0.0004(6)
O5 0.0269(8) 0.0077(7) 0.0103(7) 0.0004(6) 0.0033(6) 0.0003(6)
O6 0.0343(9) 0.0091(7) 0.0139(7) 0.0014(6) 0.0123(6) 0.0023(6)
O7 0.0255(8) 0.0089(7) 0.0109(7) -0.0003(6) 0.0059(6) -0.0003(6)
O8 0.0131(7) 0.0146(7) 0.0158(7) -0.0038(6) 0.0052(6) -0.0036(6)
O9 0.0141(11) 0.0177(11) 0.0313(13) 0.000 0.0112(9) 0.000
Na1 0.0201(5) 0.0222(5) 0.0199(5) 0.0021(4) 0.0054(3) -0.0055(4)
C1 0.0160(11) 0.0226(12) 0.0236(12) -0.0002(10) 0.0043(9) -0.0007(9)
N1 0.0193(10) 0.0209(11) 0.0407(13) -0.0060(10) 0.0080(9) -0.0021(8)

loop_
_atom_type_symbol
_atom_type_description
_atom_type_scat_dispersion_real
_atom_type_scat_dispersion_imag
_atom_type_scat_source
C C 0.0033 0.0016 'International Tables Vol C Tables 4.2.6.8 and 6.1.1.4'
H H 0.0000 0.0000 'International Tables Vol C Tables 4.2.6.8 and 6.1.1.4'
B B 0.0013 0.0007 'International Tables Vol C Tables 4.2.6.8 and 6.1.1.4'
N N 0.0061 0.0033 'International Tables Vol C Tables 4.2.6.8 and 6.1.1.4'
O O 0.0106 0.0060 'International Tables Vol C Tables 4.2.6.8 and 6.1.1.4'
Na Na 0.0362 0.0249 'International Tables Vol C Tables 4.2.6.8 and 6.1.1.4'

loop_
_geom_angle_atom_site_label_1
_geom_angle_atom_site_label_2
_geom_angle_atom_site_label_3
_geom_angle
_geom_angle_site_symmetry_1
_geom_angle_site_symmetry_3
O8 B1 O4 121.80(19) . .
O8 B1 O9 118.12(19) . .
O4 B1 O9 120.08(18) . .
O1 B2 O2 111.30(17) . .
O1 B2 O8 112.70(16) . .
O2 B2 O8 105.96(16) . .
O1 B2 O3 108.03(17) . .
O2 B2 O3 110.21(16) . .
O8 B2 O3 108.61(16) . .
O1 B2 Na1 50.35(9) . 4_546
O2 B2 Na1 60.96(10) . 4_546
O8 B2 Na1 127.31(13) . 4_546
O3 B2 Na1 123.96(13) . 4_546
O1 B2 Na1 45.95(9) . .
O2 B2 Na1 114.49(13) . .
O8 B2 Na1 138.95(13) . .
O3 B2 Na1 64.04(10) . .
Na1 B2 Na1 71.06(5) 4_546 .
O1 B3 O7 107.93(17) . 6_566
O1 B3 O5 113.12(17) . 6_556
O7 B3 O5 108.39(17) 6_566 6_556
O1 B3 O4 111.70(17) . .
O7 B3 O4 108.73(17) 6_566 .
O5 B3 O4 106.86(16) 6_556 .
O1 B3 Na1 51.39(9) . .
O7 B3 Na1 56.81(10) 6_566 .
O5 B3 Na1 122.48(13) 6_556 .
O4 B3 Na1 130.65(13) . .
O5 B4 O2 118.84(19) . .
O5 B4 O6 120.73(18) . .
O2 B4 O6 120.38(19) . .
O5 B4 Na1 55.75(10) . 1_545
O2 B4 Na1 68.05(11) . 1_545
O6 B4 Na1 159.12(15) . 1_545
O5 B4 Na1 81.43(12) . 7_556
O2 B4 Na1 142.55(14) . 7_556
O6 B4 Na1 52.33(10) . 7_556
Na1 B4 Na1 108.58(7) 1_545 7_556
O3 B5 O7 124.41(19) . .
O3 B5 O6 119.37(19) . .
O7 B5 O6 116.19(18) . .
B2 O1 B3 126.09(16) . .
B2 O1 Na1 101.22(12) . 4_546
B3 O1 Na1 119.09(12) . 4_546
B2 O1 Na1 108.30(12) . .
B3 O1 Na1 100.29(12) . .
Na1 O1 Na1 98.02(5) 4_546 .
B4 O2 B2 119.59(16) . .
B4 O2 Na1 131.69(12) . 4_546
B2 O2 Na1 88.93(11) . 4_546
B4 O2 Na1 85.36(12) . 1_545
B2 O2 Na1 152.18(12) . 1_545
Na1 O2 Na1 81.68(4) 4_546 1_545
B5 O3 B2 124.22(17) . .
B5 O3 Na1 104.91(12) . .
B2 O3 Na1 87.37(11) . .
B1 O4 B3 121.73(16) . .
B4 O5 B3 122.95(16) . 6
B4 O5 Na1 97.90(12) . 1_545
B3 O5 Na1 139.00(12) 6 1_545
B4 O6 B5 118.50(17) . .
B4 O6 Na1 101.97(12) . 7_556
B5 O6 Na1 134.68(13) . 7_556
B5 O7 B3 128.38(17) . 6_565
B5 O7 Na1 131.24(13) . 6_565
B3 O7 Na1 93.60(11) 6_565 6_565
B1 O8 B2 121.08(16) . .
B1 O9 B1 137.4(3) 2_556 .
O1 Na1 O1 140.14(5) 4_556 .
O1 Na1 O7 110.08(6) 4_556 6_566
O1 Na1 O7 57.80(5) . 6_566
O1 Na1 O5 101.38(6) 4_556 1_565
O1 Na1 O5 118.14(6) . 1_565
O7 Na1 O5 116.59(6) 6_566 1_565
O1 Na1 O6 71.20(5) 4_556 7_556
O1 Na1 O6 106.32(6) . 7_556
O7 Na1 O6 157.92(6) 6_566 7_556
O5 Na1 O6 83.81(5) 1_565 7_556
O1 Na1 O2 58.53(5) 4_556 4_556
O1 Na1 O2 81.73(5) . 4_556
O7 Na1 O2 83.44(5) 6_566 4_556
O5 Na1 O2 156.80(6) 1_565 4_556
O6 Na1 O2 78.74(5) 7_556 4_556
O1 Na1 O3 158.96(6) 4_556 .
O1 Na1 O3 53.62(4) . .
O7 Na1 O3 90.86(5) 6_566 .
O5 Na1 O3 65.82(5) 1_565 .
O6 Na1 O3 90.24(5) 7_556 .
O2 Na1 O3 128.88(5) 4_556 .
O1 Na1 O2 77.59(5) 4_556 1_565
O1 Na1 O2 130.85(6) . 1_565
O7 Na1 O2 83.25(5) 6_566 1_565
O5 Na1 O2 51.56(4) 1_565 1_565
O6 Na1 O2 117.83(5) 7_556 1_565
O2 Na1 O2 125.60(6) 4_556 1_565
O3 Na1 O2 103.81(5) . 1_565
O1 Na1 B2 28.43(6) 4_556 4_556
O1 Na1 B2 111.75(6) . 4_556
O7 Na1 B2 97.53(6) 6_566 4_556
O5 Na1 B2 129.11(6) 1_565 4_556
O6 Na1 B2 73.10(6) 7_556 4_556
O2 Na1 B2 30.10(5) 4_556 4_556
O3 Na1 B2 154.39(6) . 4_556
O2 Na1 B2 101.19(6) 1_565 4_556
O1 Na1 B3 128.19(6) 4_556 .
O1 Na1 B3 28.32(6) . .
O7 Na1 B3 29.59(5) 6_566 .
O5 Na1 B3 123.55(6) 1_565 .
O6 Na1 B3 132.29(6) 7_556 .
O2 Na1 B3 79.64(6) 4_556 .
O3 Na1 B3 71.70(6) . .
O2 Na1 B3 109.39(6) 1_565 .
B2 Na1 B3 105.01(7) 4_556 .
O1 Na1 B4 84.01(6) 4_556 1_565
O1 Na1 B4 134.63(6) . 1_565
O7 Na1 B4 105.29(6) 6_566 1_565
O5 Na1 B4 26.35(5) 1_565 1_565
O6 Na1 B4 96.78(6) 7_556 1_565
O2 Na1 B4 141.89(6) 4_556 1_565
O3 Na1 B4 88.60(6) . 1_565
O2 Na1 B4 26.60(5) 1_565 1_565
B2 Na1 B4 112.13(7) 4_556 1_565
B3 Na1 B4 125.40(7) . 1_565
O1 Na1 B2 157.74(6) 4_556 .
O1 Na1 B2 25.75(5) . .
O7 Na1 B2 75.82(6) 6_566 .
O5 Na1 B2 94.36(6) 1_565 .
O6 Na1 B2 95.25(6) 7_556 .
O2 Na1 B2 102.30(6) 4_556 .
O3 Na1 B2 28.60(5) . .
O2 Na1 B2 124.67(6) 1_565 .
B2 Na1 B2 131.67(7) 4_556 .
B3 Na1 B2 49.42(6) . .
B4 Na1 B2 115.81(7) 1_565 .
N1 C1 C1 111.5(2) . 5_566
N1 C1 H1A 109.3 . .
C1 C1 H1A 109.3 5_566 .
N1 C1 H1B 109.3 . .
C1 C1 H1B 109.3 5_566 .
H1A C1 H1B 108.0 . .
C1 N1 H1C 109.5 . .
C1 N1 H1D 109.5 . .
H1C N1 H1D 109.5 . .
C1 N1 H1E 109.5 . .
H1C N1 H1E 109.5 . .
H1D N1 H1E 109.5 . .

loop_
_geom_bond_atom_site_label_1
_geom_bond_atom_site_label_2
_geom_bond_distance
_geom_bond_site_symmetry_2
B1 O8 1.356(3) .
B1 O4 1.358(3) .
B1 O9 1.380(2) .
B2 O1 1.432(3) .
B2 O2 1.480(3) .
B2 O8 1.498(3) .
B2 O3 1.499(3) .
B2 Na1 2.950(2) 4_546
B2 Na1 3.128(2) .
B3 O1 1.438(3) .
B3 O7 1.475(3) 6_566
B3 O5 1.481(3) 6_556
B3 O4 1.503(3) .
B3 Na1 2.982(2) .
B4 O5 1.358(3) .
B4 O2 1.361(3) .
B4 O6 1.389(3) .
B4 Na1 3.030(2) 1_545
B4 Na1 3.133(2) 7_556
B5 O3 1.354(3) .
B5 O7 1.358(3) .
B5 O6 1.391(3) .
O1 Na1 2.3154(16) 4_546
O1 Na1 2.3681(16) .
O2 Na1 2.5794(16) 4_546
O2 Na1 2.8195(16) 1_545
O3 Na1 2.8156(17) .
O5 B3 1.481(3) 6
O5 Na1 2.5284(16) 1_545
O6 Na1 2.5352(17) 7_556
O7 B3 1.475(3) 6_565
O7 Na1 2.5005(16) 6_565
O9 B1 1.380(2) 2_556
Na1 O1 2.3154(16) 4_556
Na1 O7 2.5005(16) 6_566
Na1 O5 2.5284(16) 1_565
Na1 O6 2.5352(17) 7_556
Na1 O2 2.5794(16) 4_556
Na1 O2 2.8195(16) 1_565
Na1 B2 2.950(2) 4_556
Na1 B4 3.030(2) 1_565
C1 N1 1.475(3) .
C1 C1 1.523(4) 5_566
C1 H1A 0.9700 .
C1 H1B 0.9700 .
N1 H1C 0.8900 .
N1 H1D 0.8900 .
N1 H1E 0.8900 .

loop_
_geom_hbond_atom_site_label_D
_geom_hbond_atom_site_label_H
_geom_hbond_atom_site_label_A
_geom_hbond_distance_DH
_geom_hbond_distance_HA
_geom_hbond_distance_DA
_geom_hbond_angle_DHA
_geom_hbond_site_symmetry_A
N1 H1E O3 0.89 2.30 2.908(2) 125.1 .
N1 H1C O8 0.89 2.05 2.835(2) 147.2 1_565
N1 H1D O5 0.89 2.35 3.047(3) 135.3 1_565
N1 H1D O4 0.89 2.18 3.001(3) 153.8 6_565
N1 H1E O7 0.89 2.57 3.167(3) 125.3 6_566
